data_4132164
loop_
_publ_author_name
'Hartrampf, Nina'
'Winter, Nils'
'Pupo, Gabriele'
'Stoltz, Brian M.'
'Trauner, Dirk'

_publ_section_title
;
 Total Synthesis of the Norhasubanan Alkaloid Stephadiamine.
;
_journal_issue 28
_journal_name_full 'Journal of the American Chemical Society'
_journal_page_first 8675
_journal_page_last 8680
_journal_paper_doi 10.1021/jacs.8b01918
_journal_volume 140
_journal_year 2018
_chemical_formula_moiety 'C20 H23 N O5'
_chemical_formula_sum 'C20 H23 N O5'
_chemical_formula_weight 357.39
_chemical_name_common nv632cr
_space_group_crystal_system triclinic
_space_group_IT_number 2
_space_group_name_Hall '-P 1'
_space_group_name_H-M_alt 'P -1'
_atom_sites_solution_hydrogens geom
_audit_block_code C20H23NO5_uv053_trauner
_audit_creation_method 'APEX3 v2015.9-RC7'
_audit_update_record 02-Mar-16
_cell_angle_alpha 83.4692(8)
_cell_angle_beta 88.5722(9)
_cell_angle_gamma 80.9664(9)
_cell_formula_units_Z 2
_cell_length_a 7.9677(2)
_cell_length_b 9.2454(2)
_cell_length_c 11.7448(3)
_cell_measurement_reflns_used 8377
_cell_measurement_temperature 298.(2)
_cell_measurement_theta_max 27.4503
_cell_measurement_theta_min 2.6859
_cell_volume 848.88(4)
_computing_cell_refinement 'SAINT V8.35A (Bruker AXS Inc., 2015)'
_computing_data_collection 'APEX3 (Bruker AXS Inc., 2015)'
_computing_data_reduction 'SAINT V8.35A (Bruker AXS Inc., 2015)'
_computing_molecular_graphics 'shelXle (C.B. Huebschle, rev 740)'
_computing_structure_refinement 'SHELXL-2014/7 (Sheldrick, 2014)'
_computing_structure_solution 'XT, VERSION 2014/4'
_diffrn_ambient_temperature 298.(2)
_diffrn_detector_area_resol_mean 7.4074
_diffrn_measured_fraction_theta_full 0.994
_diffrn_measured_fraction_theta_max 0.995
_diffrn_measurement_device 'fixed-chi three-circle diffractometer'
_diffrn_measurement_device_type 'Bruker D8 Venture TXS'
_diffrn_measurement_method 'mix of phi and omega scans'
_diffrn_radiation_monochromator 'focusing mirrors'
_diffrn_radiation_type MoK\a
_diffrn_radiation_wavelength 0.71073
_diffrn_reflns_av_R_equivalents 0.0285
_diffrn_reflns_av_unetI/netI 0.0301
_diffrn_reflns_Laue_measured_fraction_full 0.994
_diffrn_reflns_Laue_measured_fraction_max 0.995
_diffrn_reflns_limit_h_max 10
_diffrn_reflns_limit_h_min -10
_diffrn_reflns_limit_k_max 11
_diffrn_reflns_limit_k_min -11
_diffrn_reflns_limit_l_max 15
_diffrn_reflns_limit_l_min -15
_diffrn_reflns_number 16616
_diffrn_reflns_point_group_measured_fraction_full 0.994
_diffrn_reflns_point_group_measured_fraction_max 0.995
_diffrn_reflns_theta_full 25.242
_diffrn_reflns_theta_max 27.485
_diffrn_reflns_theta_min 3.112
_diffrn_source 'rotating anode (TXS)'
_diffrn_source_current 50
_diffrn_source_power 2.5
_diffrn_source_type 'Bruker TXS'
_diffrn_source_voltage 50
_exptl_absorpt_coefficient_mu 0.100
_exptl_absorpt_correction_T_max 0.9590
_exptl_absorpt_correction_T_min 0.9304
_exptl_absorpt_correction_type multi-scan
_exptl_absorpt_process_details
;
SADABS-2014/5 - Bruker AXS area detector scaling and absorption correction
;
_exptl_crystal_colour colourless
_exptl_crystal_density_diffrn 1.398
_exptl_crystal_density_method 'not measured'
_exptl_crystal_description block
_exptl_crystal_F_000 380
_exptl_crystal_size_max 0.100
_exptl_crystal_size_mid 0.090
_exptl_crystal_size_min 0.070
_refine_diff_density_max 0.232
_refine_diff_density_min -0.218
_refine_diff_density_rms 0.042
_refine_ls_extinction_method none
_refine_ls_goodness_of_fit_ref 1.070
_refine_ls_hydrogen_treatment constr
_refine_ls_matrix_type full
_refine_ls_number_parameters 238
_refine_ls_number_reflns 3871
_refine_ls_number_restraints 0
_refine_ls_restrained_S_all 1.070
_refine_ls_R_factor_all 0.0567
_refine_ls_R_factor_gt 0.0485
_refine_ls_shift/su_max 0.000
_refine_ls_shift/su_mean 0.000
_refine_ls_structure_factor_coef Fsqd
_refine_ls_weighting_details 'w=1/[\s^2^(Fo^2^)+(0.0585P)^2^+0.3339P] where P=(Fo^2^+2Fc^2^)/3'
_refine_ls_weighting_scheme calc
_refine_ls_wR_factor_gt 0.1284
_refine_ls_wR_factor_ref 0.1355
_reflns_Friedel_coverage 0.000
_reflns_number_gt 3287
_reflns_number_total 3871
_reflns_threshold_expression 'I > 2\s(I)'
_cod_data_source_file ja8b01918_si_002.cif
_cod_data_source_block uv053
_cod_depositor_comments
;
The following automatic conversions were performed:

data item '_exptl_absorpt_correction_type' value 'Multi-Scan' was
changed to 'multi-scan' in accordance with the
/home/saulius/struct/COD-crude-data/automatic-downloads/DataCite-retrospective/ACS/depositions/lib/dictionaries/cif_core.dic
dictionary named 'cif_core.dic' version 2.4.2 last updated on
2011-04-26.

Automatic conversion script
Id: cif_fix_values 6909 2019-04-08 15:41:33Z antanas 
;
_cod_database_code 4132164
_shelx_estimated_absorpt_t_min 0.990
_shelx_estimated_absorpt_t_max 0.993
_shelx_space_group_comment
;
The symmetry employed for this shelxl refinement is uniquely defined
by the following loop, which should always be used as a source of
symmetry information in preference to the above space-group names.
They are only intended as comments.
;

loop_
_space_group_symop_operation_xyz
'x, y, z'
'-x, -y, -z'

loop_
_atom_site_label
_atom_site_type_symbol
_atom_site_fract_x
_atom_site_fract_y
_atom_site_fract_z
_atom_site_U_iso_or_equiv
_atom_site_adp_type
_atom_site_occupancy
_atom_site_site_symmetry_order
_atom_site_calc_flag
_atom_site_refinement_flags_posn
_atom_site_refinement_flags_adp
O1 O 0.7428(2) 0.98911(14) 0.04362(12) 0.0601(4) Uani 1 1 d . .
O2 O 0.28142(13) 0.64226(11) 0.14809(10) 0.0382(3) Uani 1 1 d . .
O3 O 0.20622(16) 0.36605(13) 0.15180(11) 0.0491(3) Uani 1 1 d . .
O4 O 0.80626(17) 0.47429(13) 0.45734(11) 0.0505(3) Uani 1 1 d . .
O5 O 0.8290(3) 0.8965(2) 0.53278(16) 0.0863(6) Uani 1 1 d . .
N1 N 0.80254(17) 0.85327(14) 0.21643(12) 0.0395(3) Uani 1 1 d . .
C1 C 0.7169(2) 0.88992(17) 0.11710(14) 0.0411(4) Uani 1 1 d . .
C2 C 0.5901(2) 0.78676(17) 0.11067(13) 0.0399(4) Uani 1 1 d . .
H2A H 0.6278 0.7159 0.0569 0.048 Uiso 1 1 calc R U
H2B H 0.4800 0.8409 0.0869 0.048 Uiso 1 1 calc R U
C3 C 0.58089(17) 0.70914(14) 0.23308(12) 0.0292(3) Uani 1 1 d . .
C4 C 0.54864(17) 0.55039(14) 0.23535(12) 0.0293(3) Uani 1 1 d . .
C5 C 0.39817(18) 0.52320(15) 0.18954(12) 0.0314(3) Uani 1 1 d . .
C6 C 0.3610(2) 0.37907(16) 0.19334(13) 0.0367(3) Uani 1 1 d . .
C7 C 0.4788(2) 0.26171(17) 0.23893(15) 0.0440(4) Uani 1 1 d . .
H7 H 0.4575 0.1656 0.2391 0.053 Uiso 1 1 calc R U
C8 C 0.6278(2) 0.28806(17) 0.28410(15) 0.0429(4) Uani 1 1 d . .
H8 H 0.7060 0.2087 0.3150 0.051 Uiso 1 1 calc R U
C9 C 0.66410(19) 0.43032(15) 0.28464(13) 0.0345(3) Uani 1 1 d . .
C10 C 0.8263(2) 0.45432(17) 0.33743(15) 0.0421(4) Uani 1 1 d . .
H10 H 0.9116 0.3670 0.3305 0.051 Uiso 1 1 calc R U
C11 C 0.8917(2) 0.58631(18) 0.27374(16) 0.0427(4) Uani 1 1 d . .
H11A H 0.9113 0.5719 0.1937 0.051 Uiso 1 1 calc R U
H11B H 0.9979 0.5996 0.3066 0.051 Uiso 1 1 calc R U
C12 C 0.75744(18) 0.72055(15) 0.28474(13) 0.0326(3) Uani 1 1 d . .
C13 C 0.7155(2) 0.74568(17) 0.41117(14) 0.0387(3) Uani 1 1 d . .
C14 C 0.6849(3) 0.59725(19) 0.47745(15) 0.0476(4) Uani 1 1 d . .
H14A H 0.6827 0.6072 0.5588 0.057 Uiso 1 1 calc R U
H14B H 0.5738 0.5782 0.4572 0.057 Uiso 1 1 calc R U
C15 C 0.44968(19) 0.80087(17) 0.30847(15) 0.0388(3) Uani 1 1 d . .
H15A H 0.3891 0.8855 0.2620 0.047 Uiso 1 1 calc R U
H15B H 0.3677 0.7409 0.3420 0.047 Uiso 1 1 calc R U
C16 C 0.5485(2) 0.85158(18) 0.40325(15) 0.0439(4) Uani 1 1 d . .
H16A H 0.5683 0.9522 0.3832 0.053 Uiso 1 1 calc R U
H16B H 0.4869 0.8456 0.4755 0.053 Uiso 1 1 calc R U
C17 C 0.8526(3) 0.7975(2) 0.47520(17) 0.0576(5) Uani 1 1 d . .
H17 H 0.9632 0.7485 0.4692 0.069 Uiso 1 1 calc R U
C18 C 0.9555(2) 0.9153(2) 0.23475(19) 0.0548(5) Uani 1 1 d . .
H18A H 1.0474 0.8369 0.2553 0.082 Uiso 1 1 calc R U
H18B H 0.9355 0.9775 0.2954 0.082 Uiso 1 1 calc R U
H18C H 0.9844 0.9723 0.1656 0.082 Uiso 1 1 calc R U
C19 C 0.2348(3) 0.6498(2) 0.03008(16) 0.0532(5) Uani 1 1 d . .
H19A H 0.1964 0.7505 0.0009 0.080 Uiso 1 1 calc R U
H19B H 0.1452 0.5928 0.0239 0.080 Uiso 1 1 calc R U
H19C H 0.3316 0.6110 -0.0136 0.080 Uiso 1 1 calc R U
C20 C 0.1552(3) 0.2240(2) 0.16886(17) 0.0551(5) Uani 1 1 d . .
H20A H 0.0406 0.2309 0.1429 0.083 Uiso 1 1 calc R U
H20B H 0.1612 0.1883 0.2489 0.083 Uiso 1 1 calc R U
H20C H 0.2294 0.1572 0.1263 0.083 Uiso 1 1 calc R U

loop_
_atom_site_aniso_label
_atom_site_aniso_U_11
_atom_site_aniso_U_22
_atom_site_aniso_U_33
_atom_site_aniso_U_23
_atom_site_aniso_U_13
_atom_site_aniso_U_12
O1 0.0814(10) 0.0443(7) 0.0553(8) 0.0152(6) -0.0016(7) -0.0274(7)
O2 0.0377(6) 0.0321(5) 0.0440(6) -0.0015(4) -0.0099(4) -0.0037(4)
O3 0.0531(7) 0.0380(6) 0.0603(8) -0.0021(5) -0.0095(6) -0.0211(5)
O4 0.0605(8) 0.0403(6) 0.0472(7) 0.0077(5) -0.0172(6) -0.0036(5)
O5 0.0988(13) 0.0929(12) 0.0811(12) -0.0389(10) -0.0154(10) -0.0345(10)
N1 0.0378(7) 0.0335(6) 0.0480(8) 0.0036(5) -0.0005(6) -0.0140(5)
C1 0.0495(9) 0.0309(7) 0.0428(8) 0.0024(6) 0.0023(7) -0.0109(7)
C2 0.0512(9) 0.0324(7) 0.0364(8) 0.0056(6) -0.0060(7) -0.0131(7)
C3 0.0300(6) 0.0239(6) 0.0332(7) 0.0004(5) -0.0028(5) -0.0045(5)
C4 0.0331(7) 0.0244(6) 0.0297(7) -0.0010(5) 0.0019(5) -0.0042(5)
C5 0.0356(7) 0.0262(7) 0.0320(7) -0.0009(5) 0.0010(5) -0.0053(5)
C6 0.0435(8) 0.0316(7) 0.0370(8) -0.0044(6) 0.0011(6) -0.0124(6)
C7 0.0576(10) 0.0244(7) 0.0507(10) -0.0021(6) 0.0012(8) -0.0106(7)
C8 0.0492(9) 0.0255(7) 0.0503(9) 0.0022(6) 0.0005(7) 0.0005(6)
C9 0.0373(7) 0.0270(7) 0.0371(8) 0.0004(6) 0.0017(6) -0.0017(6)
C10 0.0372(8) 0.0312(7) 0.0540(10) 0.0022(7) -0.0062(7) 0.0030(6)
C11 0.0302(7) 0.0386(8) 0.0573(10) -0.0008(7) -0.0001(7) -0.0022(6)
C12 0.0309(7) 0.0288(7) 0.0378(7) 0.0017(6) -0.0023(6) -0.0070(5)
C13 0.0439(8) 0.0352(8) 0.0377(8) -0.0015(6) -0.0067(6) -0.0087(6)
C14 0.0637(11) 0.0424(9) 0.0365(8) 0.0023(7) -0.0030(7) -0.0117(8)
C15 0.0339(7) 0.0311(7) 0.0513(9) -0.0088(6) -0.0009(6) -0.0013(6)
C16 0.0505(9) 0.0377(8) 0.0449(9) -0.0113(7) 0.0024(7) -0.0069(7)
C17 0.0664(12) 0.0585(11) 0.0503(10) -0.0003(9) -0.0190(9) -0.0184(9)
C18 0.0443(9) 0.0461(10) 0.0776(13) -0.0011(9) -0.0017(9) -0.0223(8)
C19 0.0633(11) 0.0497(10) 0.0470(10) 0.0066(8) -0.0202(8) -0.0156(9)
C20 0.0729(13) 0.0462(10) 0.0535(11) -0.0017(8) -0.0079(9) -0.0338(9)

loop_
_atom_type_symbol
_atom_type_description
_atom_type_scat_dispersion_real
_atom_type_scat_dispersion_imag
_atom_type_scat_source
C C 0.0033 0.0016 'International Tables Vol C Tables 4.2.6.8 and 6.1.1.4'
H H 0.0000 0.0000 'International Tables Vol C Tables 4.2.6.8 and 6.1.1.4'
N N 0.0061 0.0033 'International Tables Vol C Tables 4.2.6.8 and 6.1.1.4'
O O 0.0106 0.0060 'International Tables Vol C Tables 4.2.6.8 and 6.1.1.4'

loop_
_geom_angle_atom_site_label_1
_geom_angle_atom_site_label_2
_geom_angle_atom_site_label_3
_geom_angle
C5 O2 C19 116.53(13)
C6 O3 C20 117.30(14)
C14 O4 C10 112.93(12)
C1 N1 C18 120.33(14)
C1 N1 C12 113.81(12)
C18 N1 C12 123.65(13)
O1 C1 N1 124.85(16)
O1 C1 C2 126.22(16)
N1 C1 C2 108.91(13)
C1 C2 C3 104.77(12)
C1 C2 H2A 110.8
C3 C2 H2A 110.8
C1 C2 H2B 110.8
C3 C2 H2B 110.8
H2A C2 H2B 108.9
C4 C3 C2 112.68(12)
C4 C3 C15 112.10(11)
C2 C3 C15 111.40(12)
C4 C3 C12 112.91(11)
C2 C3 C12 103.19(11)
C15 C3 C12 103.91(11)
C5 C4 C9 118.68(12)
C5 C4 C3 119.25(12)
C9 C4 C3 122.05(12)
O2 C5 C4 118.07(12)
O2 C5 C6 120.71(13)
C4 C5 C6 121.04(13)
O3 C6 C7 124.49(13)
O3 C6 C5 116.07(13)
C7 C6 C5 119.43(14)
C8 C7 C6 119.66(14)
C8 C7 H7 120.2
C6 C7 H7 120.2
C7 C8 C9 121.67(14)
C7 C8 H8 119.2
C9 C8 H8 119.2
C8 C9 C4 119.44(14)
C8 C9 C10 119.92(13)
C4 C9 C10 120.64(13)
O4 C10 C9 112.52(14)
O4 C10 C11 109.40(14)
C9 C10 C11 110.48(13)
O4 C10 H10 108.1
C9 C10 H10 108.1
C11 C10 H10 108.1
C10 C11 C12 107.47(13)
C10 C11 H11A 110.2
C12 C11 H11A 110.2
C10 C11 H11B 110.2
C12 C11 H11B 110.2
H11A C11 H11B 108.5
N1 C12 C11 111.59(12)
N1 C12 C13 112.41(12)
C11 C12 C13 112.61(13)
N1 C12 C3 101.90(11)
C11 C12 C3 113.80(12)
C13 C12 C3 103.85(11)
C17 C13 C16 114.06(15)
C17 C13 C12 115.66(15)
C16 C13 C12 103.46(12)
C17 C13 C14 106.13(14)
C16 C13 C14 108.99(14)
C12 C13 C14 108.33(13)
O4 C14 C13 115.27(15)
O4 C14 H14A 108.5
C13 C14 H14A 108.5
O4 C14 H14B 108.5
C13 C14 H14B 108.5
H14A C14 H14B 107.5
C16 C15 C3 107.73(12)
C16 C15 H15A 110.2
C3 C15 H15A 110.2
C16 C15 H15B 110.2
C3 C15 H15B 110.2
H15A C15 H15B 108.5
C13 C16 C15 104.60(12)
C13 C16 H16A 110.8
C15 C16 H16A 110.8
C13 C16 H16B 110.8
C15 C16 H16B 110.8
H16A C16 H16B 108.9
O5 C17 C13 124.5(2)
O5 C17 H17 117.8
C13 C17 H17 117.8
N1 C18 H18A 109.5
N1 C18 H18B 109.5
H18A C18 H18B 109.5
N1 C18 H18C 109.5
H18A C18 H18C 109.5
H18B C18 H18C 109.5
O2 C19 H19A 109.5
O2 C19 H19B 109.5
H19A C19 H19B 109.5
O2 C19 H19C 109.5
H19A C19 H19C 109.5
H19B C19 H19C 109.5
O3 C20 H20A 109.5
O3 C20 H20B 109.5
H20A C20 H20B 109.5
O3 C20 H20C 109.5
H20A C20 H20C 109.5
H20B C20 H20C 109.5

loop_
_geom_bond_atom_site_label_1
_geom_bond_atom_site_label_2
_geom_bond_distance
O1 C1 1.2242(19)
O2 C5 1.3759(17)
O2 C19 1.435(2)
O3 C6 1.3652(19)
O3 C20 1.4260(19)
O4 C14 1.410(2)
O4 C10 1.443(2)
O5 C17 1.188(3)
N1 C1 1.349(2)
N1 C18 1.456(2)
N1 C12 1.4760(18)
C1 C2 1.503(2)
C2 C3 1.537(2)
C2 H2A 0.9700
C2 H2B 0.9700
C3 C4 1.5265(18)
C3 C15 1.563(2)
C3 C12 1.5690(19)
C4 C5 1.396(2)
C4 C9 1.4048(19)
C5 C6 1.4054(19)
C6 C7 1.385(2)
C7 C8 1.379(2)
C7 H7 0.9300
C8 C9 1.391(2)
C8 H8 0.9300
C9 C10 1.505(2)
C10 C11 1.514(2)
C10 H10 0.9800
C11 C12 1.521(2)
C11 H11A 0.9700
C11 H11B 0.9700
C12 C13 1.549(2)
C13 C17 1.509(2)
C13 C16 1.521(2)
C13 C14 1.549(2)
C14 H14A 0.9700
C14 H14B 0.9700
C15 C16 1.535(2)
C15 H15A 0.9700
C15 H15B 0.9700
C16 H16A 0.9700
C16 H16B 0.9700
C17 H17 0.9300
C18 H18A 0.9600
C18 H18B 0.9600
C18 H18C 0.9600
C19 H19A 0.9600
C19 H19B 0.9600
C19 H19C 0.9600
C20 H20A 0.9600
C20 H20B 0.9600
C20 H20C 0.9600

loop_
_geom_torsion_atom_site_label_1
_geom_torsion_atom_site_label_2
_geom_torsion_atom_site_label_3
_geom_torsion_atom_site_label_4
_geom_torsion
C18 N1 C1 O1 -10.7(3)
C12 N1 C1 O1 -174.46(16)
C18 N1 C1 C2 167.61(15)
C12 N1 C1 C2 3.86(19)
O1 C1 C2 C3 -167.73(17)
N1 C1 C2 C3 13.98(18)
C1 C2 C3 C4 -146.79(13)
C1 C2 C3 C15 86.22(15)
C1 C2 C3 C12 -24.70(15)
C2 C3 C4 C5 -62.02(17)
C15 C3 C4 C5 64.59(17)
C12 C3 C4 C5 -178.46(12)
C2 C3 C4 C9 119.50(15)
C15 C3 C4 C9 -113.89(15)
C12 C3 C4 C9 3.07(19)
C19 O2 C5 C4 121.92(15)
C19 O2 C5 C6 -62.75(19)
C9 C4 C5 O2 175.97(13)
C3 C4 C5 O2 -2.56(19)
C9 C4 C5 C6 0.7(2)
C3 C4 C5 C6 -177.87(13)
C20 O3 C6 C7 7.6(2)
C20 O3 C6 C5 -171.56(15)
O2 C5 C6 O3 1.3(2)
C4 C5 C6 O3 176.47(13)
O2 C5 C6 C7 -177.92(14)
C4 C5 C6 C7 -2.7(2)
O3 C6 C7 C8 -176.55(16)
C5 C6 C7 C8 2.6(2)
C6 C7 C8 C9 -0.4(3)
C7 C8 C9 C4 -1.7(2)
C7 C8 C9 C10 178.49(16)
C5 C4 C9 C8 1.5(2)
C3 C4 C9 C8 -179.98(13)
C5 C4 C9 C10 -178.66(14)
C3 C4 C9 C10 -0.2(2)
C14 O4 C10 C9 -60.41(17)
C14 O4 C10 C11 62.78(17)
C8 C9 C10 O4 -90.67(17)
C4 C9 C10 O4 89.54(17)
C8 C9 C10 C11 146.74(15)
C4 C9 C10 C11 -33.1(2)
O4 C10 C11 C12 -62.82(16)
C9 C10 C11 C12 61.57(18)
C1 N1 C12 C11 102.37(16)
C18 N1 C12 C11 -60.8(2)
C1 N1 C12 C13 -130.01(15)
C18 N1 C12 C13 66.87(19)
C1 N1 C12 C3 -19.43(17)
C18 N1 C12 C3 177.45(15)
C10 C11 C12 N1 -174.84(13)
C10 C11 C12 C13 57.65(17)
C10 C11 C12 C3 -60.19(17)
C4 C3 C12 N1 148.05(12)
C2 C3 C12 N1 26.11(14)
C15 C3 C12 N1 -90.25(13)
C4 C3 C12 C11 27.78(17)
C2 C3 C12 C11 -94.15(14)
C15 C3 C12 C11 149.48(13)
C4 C3 C12 C13 -95.00(13)
C2 C3 C12 C13 143.06(12)
C15 C3 C12 C13 26.69(14)
N1 C12 C13 C17 -56.35(18)
C11 C12 C13 C17 70.73(17)
C3 C12 C13 C17 -165.70(13)
N1 C12 C13 C16 69.11(15)
C11 C12 C13 C16 -163.80(13)
C3 C12 C13 C16 -40.24(14)
N1 C12 C13 C14 -175.30(13)
C11 C12 C13 C14 -48.21(17)
C3 C12 C13 C14 75.35(14)
C10 O4 C14 C13 -55.08(19)
C17 C13 C14 O4 -78.58(19)
C16 C13 C14 O4 158.16(14)
C12 C13 C14 O4 46.23(18)
C4 C3 C15 C16 118.40(13)
C2 C3 C15 C16 -114.30(14)
C12 C3 C15 C16 -3.84(15)
C17 C13 C16 C15 164.20(15)
C12 C13 C16 C15 37.72(16)
C14 C13 C16 C15 -77.40(16)
C3 C15 C16 C13 -20.96(17)
C16 C13 C17 O5 13.2(3)
C12 C13 C17 O5 133.1(2)
C14 C13 C17 O5 -106.8(2)
